data_7007059
loop_
_publ_author_name
'Barnes, Nicholas A.'
'Godfrey, Stephen M.'
'Halton, Ruth T. A.'
'Mushtaq, Imrana'
'Pritchard, Robin G.'
'Sarwar, Shamsa'

_publ_section_title
;
 Reactions of Ph4Se4Br4 with tertiary phosphines. Structural isomerism
 within a series of R3PSe(Ph)Br compounds.
;
_journal_issue 12
_journal_name_full 'Dalton transactions (Cambridge, England : 2003)'
_journal_page_first 1517
_journal_page_last 1523
_journal_paper_doi 10.1039/b516784a
_journal_year 2006
_chemical_compound_source 'synthesis as described'
_chemical_formula_moiety 'C9 H14 Br1 P1 Se1'
_chemical_formula_sum 'C9 H14 Br P Se'
_chemical_formula_weight 312.04
_chemical_name_systematic
;
?
;
_space_group_IT_number 14
_symmetry_cell_setting monoclinic
_symmetry_Int_Tables_number 14
_symmetry_space_group_name_Hall '-P 2ybc'
_symmetry_space_group_name_H-M 'P 1 21/c 1'
_atom_sites_solution_hydrogens geom
_atom_sites_solution_primary direct
_atom_sites_solution_secondary difmap
_audit_conform_dict_location ftp://ftp.iucr.org/pub/cif_core.dic
_audit_conform_dict_name cif_core.dic
_audit_conform_dict_version 2.3
_audit_creation_date 2005-07-04T22:52:40-00:00
_audit_creation_method 'WinGX routine CIF_UPDATE'
_cell_angle_alpha 90
_cell_angle_beta 92.469(7)
_cell_angle_gamma 90
_cell_formula_units_Z 4
_cell_length_a 6.8100(11)
_cell_length_b 9.5140(18)
_cell_length_c 18.657(4)
_cell_measurement_reflns_used 1464
_cell_measurement_temperature 150(2)
_cell_measurement_theta_max 25.028
_cell_measurement_theta_min 1.018
_cell_measurement_wavelength 0.71073
_cell_volume 1207.7(4)
_computing_cell_refinement 'HKL Scalepack (Otwinowski & Minor 1997)'
_computing_data_collection 'Collect (Nonius BV, 1997-2000)'
_computing_data_reduction 'HKL Denzo and Scalepack (Otwinowski & Minor 1997)'
_computing_molecular_graphics 'Ortep-3 for Windows (Farrugia, 1997)'
_computing_publication_material 'WinGX publication routines (Farrugia, 1999)'
_computing_structure_refinement 'SHELXL-97 (Sheldrick, 1997)'
_computing_structure_solution 'SHELXS-97 (Sheldrick, 1997)'
_diffrn_ambient_temperature 150(2)
_diffrn_detector 'CCD plate'
_diffrn_detector_area_resol_mean 9
_diffrn_measured_fraction_theta_full 0.911
_diffrn_measured_fraction_theta_max 0.911
_diffrn_measurement_device '95mm CCD camera on \k-goniostat'
_diffrn_measurement_device_type KappaCCD
_diffrn_measurement_method 'CCD rotation images, thick slices'
_diffrn_orient_matrix_type 'by Nonius Collect from scalepack cell'
_diffrn_orient_matrix_UB_11 -0.128968
_diffrn_orient_matrix_UB_12 -0.414103E-1
_diffrn_orient_matrix_UB_13 -0.165868E-1
_diffrn_orient_matrix_UB_21 0.361687E-1
_diffrn_orient_matrix_UB_22 0.119475E-1
_diffrn_orient_matrix_UB_23 -0.51111E-1
_diffrn_orient_matrix_UB_31 0.602815E-1
_diffrn_orient_matrix_UB_32 -0.957626E-1
_diffrn_orient_matrix_UB_33 0.7959E-3
_diffrn_radiation_monochromator graphite
_diffrn_radiation_probe x-ray
_diffrn_radiation_type MoK\a
_diffrn_radiation_wavelength 0.71073
_diffrn_reflns_av_R_equivalents 0.037
_diffrn_reflns_av_unetI/netI 0.0623
_diffrn_reflns_limit_h_max 8
_diffrn_reflns_limit_h_min -8
_diffrn_reflns_limit_k_max 11
_diffrn_reflns_limit_k_min -11
_diffrn_reflns_limit_l_max 22
_diffrn_reflns_limit_l_min -19
_diffrn_reflns_number 3058
_diffrn_reflns_reduction_process
;
Scaled and merged with SORTAV
R.H. Blessing, (1987) Cryst. Rev. 1, 3-58
R.H. Blessing, (1989) J. Appl. Cryst. 22, 396-397
;
_diffrn_reflns_theta_full 25.25
_diffrn_reflns_theta_max 25.25
_diffrn_reflns_theta_min 3.68
_diffrn_source 'Enraf Nonius FR590'
_exptl_absorpt_coefficient_mu 6.502
_exptl_absorpt_correction_T_max 0.8827
_exptl_absorpt_correction_T_min 0.1976
_exptl_absorpt_correction_type multi-scan
_exptl_absorpt_process_details
;
R.H. Blessing, Acta Cryst. (1995), A51, 33-38
;
_exptl_crystal_colour yellow
_exptl_crystal_density_diffrn 1.716
_exptl_crystal_density_method 'not measured'
_exptl_crystal_description plate
_exptl_crystal_F_000 608
_exptl_crystal_size_max 0.25
_exptl_crystal_size_mid 0.2
_exptl_crystal_size_min 0.02
_refine_diff_density_max 2.51
_refine_diff_density_min -2.131
_refine_diff_density_rms 0.34
_refine_ls_extinction_coef 0.006(3)
_refine_ls_extinction_expression Fc^*^=kFc[1+0.001xFc^2^\l^3^/sin(2\q)]^-1/4^
_refine_ls_extinction_method SHELXL
_refine_ls_goodness_of_fit_ref 1.081
_refine_ls_hydrogen_treatment constr
_refine_ls_matrix_type full
_refine_ls_number_parameters 111
_refine_ls_number_reflns 1990
_refine_ls_number_restraints 0
_refine_ls_restrained_S_all 1.081
_refine_ls_R_factor_all 0.135
_refine_ls_R_factor_gt 0.1132
_refine_ls_shift/su_max 0.005
_refine_ls_shift/su_mean 0.001
_refine_ls_structure_factor_coef Fsqd
_refine_ls_weighting_details 'calc w=1/[\s^2^(Fo^2^)+(0.1854P)^2^+18.4020P] where P=(Fo^2^+2Fc^2^)/3'
_refine_ls_weighting_scheme calc
_refine_ls_wR_factor_gt 0.2876
_refine_ls_wR_factor_ref 0.3133
_reflns_number_gt 1581
_reflns_number_total 1990
_reflns_threshold_expression >2sigma(I)
_cod_data_source_file b516784a.txt
_cod_data_source_block s
_cod_original_sg_symbol_H-M 'P 21/c'
_cod_database_code 7007059

loop_
_symmetry_equiv_pos_as_xyz
'x, y, z'
'-x, y+1/2, -z+1/2'
'-x, -y, -z'
'x, -y-1/2, z-1/2'

loop_
_atom_site_label
_atom_site_type_symbol
_atom_site_fract_x
_atom_site_fract_y
_atom_site_fract_z
_atom_site_U_iso_or_equiv
_atom_site_adp_type
_atom_site_occupancy
_atom_site_symmetry_multiplicity
_atom_site_calc_flag
_atom_site_refinement_flags
_atom_site_disorder_assembly
_atom_site_disorder_group
C1 C 0.251(3) 1.5304(17) 0.2787(9) 0.039(4) Uani 1 1 d . . .
H1A H 0.1365 1.4964 0.3038 0.059 Uiso 1 1 calc R . .
H1B H 0.2496 1.6334 0.2778 0.059 Uiso 1 1 calc R . .
H1C H 0.3715 1.4975 0.3037 0.059 Uiso 1 1 calc R . .
C2 C 0.453(3) 1.5310(18) 0.1471(10) 0.043(4) Uani 1 1 d . . .
H2A H 0.4525 1.4979 0.0973 0.064 Uiso 1 1 calc R . .
H2B H 0.572 1.4972 0.1731 0.064 Uiso 1 1 calc R . .
H2C H 0.4512 1.634 0.1477 0.064 Uiso 1 1 calc R . .
C3 C 0.018(3) 1.526(2) 0.1411(11) 0.050(5) Uani 1 1 d . . .
H3A H -0.0973 1.4896 0.1647 0.075 Uiso 1 1 calc R . .
H3B H 0.017 1.4916 0.0915 0.075 Uiso 1 1 calc R . .
H3C H 0.0152 1.6288 0.1412 0.075 Uiso 1 1 calc R . .
C4 C 0.279(3) 1.209(2) 0.0939(9) 0.048(5) Uani 1 1 d . . .
C5 C 0.472(3) 1.2097(18) 0.0665(12) 0.051(5) Uani 1 1 d . . .
H5 H 0.5849 1.2236 0.0976 0.062 Uiso 1 1 calc R . .
C6 C 0.120(3) 1.1832(19) 0.0475(11) 0.049(5) Uani 1 1 d . . .
H6 H -0.0094 1.1786 0.0641 0.059 Uiso 1 1 calc R . .
C7 C 0.492(4) 1.190(2) -0.0064(13) 0.072(9) Uani 1 1 d . . .
H7 H 0.6182 1.1926 -0.0259 0.087 Uiso 1 1 calc R . .
C8 C 0.330(4) 1.167(2) -0.0503(11) 0.063(6) Uani 1 1 d . . .
H8 H 0.3431 1.1516 -0.1002 0.076 Uiso 1 1 calc R . .
C9 C 0.156(4) 1.1648(17) -0.0232(12) 0.062(6) Uani 1 1 d . . .
H9 H 0.0462 1.1495 -0.0553 0.074 Uiso 1 1 calc R . .
Br1 Br 0.2413(3) 0.8809(2) 0.19066(11) 0.0491(7) Uani 1 1 d . . .
Se1 Se 0.2436(2) 1.23056(17) 0.19440(9) 0.0343(7) Uani 1 1 d . . .
P1 P 0.2405(6) 1.4651(4) 0.1893(2) 0.0335(10) Uani 1 1 d . . .

loop_
_atom_site_aniso_label
_atom_site_aniso_U_11
_atom_site_aniso_U_22
_atom_site_aniso_U_33
_atom_site_aniso_U_23
_atom_site_aniso_U_13
_atom_site_aniso_U_12
C1 0.035(9) 0.035(9) 0.048(10) 0.000(7) 0.015(8) 0.005(8)
C2 0.050(11) 0.026(9) 0.053(11) 0.002(7) 0.019(9) 0.001(8)
C3 0.032(10) 0.050(12) 0.069(13) 0.010(10) 0.004(9) 0.001(9)
C4 0.072(14) 0.045(9) 0.026(8) 0.007(7) 0.003(9) 0.001(10)
C5 0.046(10) 0.022(8) 0.086(15) 0.013(9) -0.001(10) 0.000(8)
C6 0.046(10) 0.042(10) 0.058(12) 0.006(9) -0.022(9) 0.010(9)
C7 0.10(2) 0.040(11) 0.080(17) 0.024(12) 0.064(17) 0.014(13)
C8 0.10(2) 0.051(12) 0.037(11) -0.009(9) 0.018(12) 0.007(14)
C9 0.107(19) 0.017(8) 0.060(13) -0.003(8) 0.005(13) -0.020(11)
Br1 0.0407(11) 0.0391(11) 0.0677(14) -0.0022(8) 0.0059(9) 0.0001(8)
Se1 0.0324(10) 0.0266(9) 0.0441(11) 0.0025(7) 0.0055(7) -0.0019(6)
P1 0.031(2) 0.0232(19) 0.046(3) 0.0013(17) 0.0033(18) 0.0011(17)

loop_
_atom_type_symbol
_atom_type_description
_atom_type_scat_dispersion_real
_atom_type_scat_dispersion_imag
_atom_type_scat_source
C C 0.0033 0.0016 'International Tables Vol C Tables 4.2.6.8 and 6.1.1.4'
H H 0 0 'International Tables Vol C Tables 4.2.6.8 and 6.1.1.4'
Br Br -0.291 2.4679 'International Tables Vol C Tables 4.2.6.8 and 6.1.1.4'
P P 0.1026 0.0946 'International Tables Vol C Tables 4.2.6.8 and 6.1.1.4'
Se Se -0.0922 2.2336 'International Tables Vol C Tables 4.2.6.8 and 6.1.1.4'

loop_
_geom_angle_atom_site_label_1
_geom_angle_atom_site_label_2
_geom_angle_atom_site_label_3
_geom_angle
_geom_angle_site_symmetry_1
_geom_angle_site_symmetry_3
_geom_angle_publ_flag
P1 C1 H1A 109.5 . . ?
P1 C1 H1B 109.5 . . ?
H1A C1 H1B 109.5 . . ?
P1 C1 H1C 109.5 . . ?
H1A C1 H1C 109.5 . . ?
H1B C1 H1C 109.5 . . ?
P1 C2 H2A 109.5 . . ?
P1 C2 H2B 109.5 . . ?
H2A C2 H2B 109.5 . . ?
P1 C2 H2C 109.5 . . ?
H2A C2 H2C 109.5 . . ?
H2B C2 H2C 109.5 . . ?
P1 C3 H3A 109.5 . . ?
P1 C3 H3B 109.5 . . ?
H3A C3 H3B 109.5 . . ?
P1 C3 H3C 109.5 . . ?
H3A C3 H3C 109.5 . . ?
H3B C3 H3C 109.5 . . ?
C6 C4 C5 119.1(18) . . ?
C6 C4 Se1 120.3(16) . . ?
C5 C4 Se1 120.5(15) . . ?
C7 C5 C4 118(2) . . ?
C7 C5 H5 120.8 . . ?
C4 C5 H5 120.8 . . ?
C9 C6 C4 117(2) . . ?
C9 C6 H6 121.3 . . ?
C4 C6 H6 121.3 . . ?
C8 C7 C5 120(2) . . ?
C8 C7 H7 119.9 . . ?
C5 C7 H7 119.9 . . ?
C9 C8 C7 119(2) . . ?
C9 C8 H8 120.3 . . ?
C7 C8 H8 120.3 . . ?
C8 C9 C6 125(2) . . ?
C8 C9 H9 117.4 . . ?
C6 C9 H9 117.4 . . ?
C4 Se1 P1 93.9(6) . . ?
C1 P1 C2 106.9(9) . . ?
C1 P1 C3 110.5(9) . . ?
C2 P1 C3 110.0(9) . . ?
C1 P1 Se1 108.0(6) . . ?
C2 P1 Se1 111.3(6) . . ?
C3 P1 Se1 110.1(7) . . ?

loop_
_geom_bond_atom_site_label_1
_geom_bond_atom_site_label_2
_geom_bond_distance
_geom_bond_site_symmetry_2
_geom_bond_publ_flag
C1 P1 1.779(18) . ?
C1 H1A 0.98 . ?
C1 H1B 0.98 . ?
C1 H1C 0.98 . ?
C2 P1 1.792(17) . ?
C2 H2A 0.98 . ?
C2 H2B 0.98 . ?
C2 H2C 0.98 . ?
C3 P1 1.821(19) . ?
C3 H3A 0.98 . ?
C3 H3B 0.98 . ?
C3 H3C 0.98 . ?
C4 C5 1.43(3) . ?
C4 Se1 1.913(17) . ?
C5 C7 1.39(3) . ?
C5 H5 0.95 . ?
C6 C9 1.36(3) . ?
C6 C4 1.38(3) . ?
C6 H6 0.95 . ?
C7 H7 0.95 . ?
C8 C9 1.31(3) . ?
C8 C7 1.36(4) . ?
C8 H8 0.95 . ?
C9 H9 0.95 . ?
Se1 P1 2.233(4) . ?

loop_
_geom_torsion_atom_site_label_1
_geom_torsion_atom_site_label_2
_geom_torsion_atom_site_label_3
_geom_torsion_atom_site_label_4
_geom_torsion
_geom_torsion_site_symmetry_1
_geom_torsion_site_symmetry_2
_geom_torsion_site_symmetry_3
_geom_torsion_site_symmetry_4
_geom_torsion_publ_flag
C9 C6 C4 C5 -2(3) . . . . ?
C9 C6 C4 Se1 -178.3(13) . . . . ?
C6 C4 C5 C7 2(3) . . . . ?
Se1 C4 C5 C7 178.4(13) . . . . ?
C7 C8 C9 C6 -1(3) . . . . ?
C4 C6 C9 C8 1(3) . . . . ?
C9 C8 C7 C5 1(3) . . . . ?
C4 C5 C7 C8 -2(3) . . . . ?
C6 C4 Se1 P1 -97.2(15) . . . . ?
C5 C4 Se1 P1 86.7(15) . . . . ?
C4 Se1 P1 C1 -170.2(9) . . . . ?
C4 Se1 P1 C2 -53.2(10) . . . . ?
C4 Se1 P1 C3 69.1(10) . . . . ?

loop_
_cod_related_entry_id
_cod_related_entry_database
_cod_related_entry_code
1 ChemSpider 21144667
